data_7218585
loop_
_publ_author_name
'Kalaivani, P.'
'Prabhakaran, R.'
'Dallemer, F.'
'Natarajan, K.'

_publ_section_title
;
 Photophysical properties and in vitro cytotoxicity studies of new Ru(ii)
 carbonyl complexes and mixed geometrical Ru(ii)--Ni(ii) complex in
 HS-DNA/BSA protein and human lung (A549) and liver (HepG2) cells
;
_journal_issue 94
_journal_name_full 'RSC Adv.'
_journal_page_first 51850
_journal_paper_doi 10.1039/C4RA08492F
_journal_volume 4
_journal_year 2014
_chemical_compound_source 'synthesis as described'
_chemical_formula_moiety 'C52 H47 Cl1 N4 O3 P2 Ru1 S1'
_chemical_formula_sum 'C52 H47 Cl N4 O3 P2 Ru S'
_chemical_formula_weight 1006.46
_chemical_name_systematic
;
?
;
_space_group_IT_number 14
_symmetry_cell_setting monoclinic
_symmetry_Int_Tables_number 14
_symmetry_space_group_name_Hall '-P 2yn'
_symmetry_space_group_name_H-M 'P 1 21/n 1'
_atom_sites_solution_hydrogens geom
_atom_sites_solution_primary direct
_atom_sites_solution_secondary difmap
_audit_conform_dict_location ftp://ftp.iucr.org/pub/cif_core.dic
_audit_conform_dict_name cif_core.dic
_audit_conform_dict_version 2.4
_audit_creation_date 2010-03-24T10:50:35-00:00
_audit_creation_method 'WinGX routine CIF_UPDATE'
_cell_angle_alpha 90
_cell_angle_beta 95.898(1)
_cell_angle_gamma 90
_cell_formula_units_Z 4
_cell_length_a 14.3378(2)
_cell_length_b 16.5494(3)
_cell_length_c 19.5910(3)
_cell_measurement_reflns_used 43472
_cell_measurement_temperature 293(2)
_cell_measurement_theta_max 28.23
_cell_measurement_theta_min 1.61
_cell_measurement_wavelength 0.71073
_cell_volume 4623.98(13)
_computing_molecular_graphics 'Ortep-3 for Windows (Farrugia, 1997)'
_computing_publication_material 'WinGX publication routines (Farrugia, 1999)'
_computing_structure_refinement 'SHELXL-97 (Sheldrick, 1997)'
_computing_structure_solution 'SHELXS-97 (Sheldrick, 1990)'
_diffrn_ambient_temperature 293(2)
_diffrn_measured_fraction_theta_full 0.956
_diffrn_measured_fraction_theta_max 0.956
_diffrn_measurement_device_type KappaCCD
_diffrn_measurement_method 'Omega + Phi scan'
_diffrn_radiation_monochromator graphite
_diffrn_radiation_probe x-ray
_diffrn_radiation_type MoK\a
_diffrn_radiation_wavelength 0.71073
_diffrn_reflns_av_R_equivalents 0.071
_diffrn_reflns_av_unetI/netI 0.0992
_diffrn_reflns_limit_h_max 18
_diffrn_reflns_limit_h_min -19
_diffrn_reflns_limit_k_max 20
_diffrn_reflns_limit_k_min -21
_diffrn_reflns_limit_l_max 24
_diffrn_reflns_limit_l_min -24
_diffrn_reflns_number 43472
_diffrn_reflns_reduction_process
;
Scaled and merged with Sortav
R.H. Blessing, (1987) Cryst. Rev. 1, 3-58
R.H. Blessing, (1989) J. Appl. Cryst. 22, 396-397
;
_diffrn_reflns_theta_full 28.23
_diffrn_reflns_theta_max 28.23
_diffrn_reflns_theta_min 1.61
_diffrn_standards_number none
_exptl_absorpt_coefficient_mu 0.671
_exptl_absorpt_correction_T_max 0.906
_exptl_absorpt_correction_T_min 0.903
_exptl_absorpt_correction_type multi-scan
_exptl_absorpt_process_details
;
R.H. Blessing, Acta Cryst. (1995), A51, 33-38
;
_exptl_crystal_colour red
_exptl_crystal_density_diffrn 1.463
_exptl_crystal_density_method 'not measured'
_exptl_crystal_description prism
_exptl_crystal_F_000 2080
_exptl_crystal_size_max 0.22
_exptl_crystal_size_mid 0.22
_exptl_crystal_size_min 0.18
_refine_diff_density_max 1.026
_refine_diff_density_min -0.693
_refine_diff_density_rms 0.09
_refine_ls_extinction_method none
_refine_ls_goodness_of_fit_ref 0.987
_refine_ls_hydrogen_treatment constr
_refine_ls_matrix_type full
_refine_ls_number_parameters 532
_refine_ls_number_reflns 10913
_refine_ls_number_restraints 0
_refine_ls_restrained_S_all 0.987
_refine_ls_R_factor_all 0.0985
_refine_ls_R_factor_gt 0.0535
_refine_ls_shift/su_max 0
_refine_ls_shift/su_mean 0
_refine_ls_structure_factor_coef Fsqd
_refine_ls_weighting_details 'calc w=1/[\s^2^(Fo^2^)+(0.0803P)^2^+0.0000P] where P=(Fo^2^+2Fc^2^)/3'
_refine_ls_weighting_scheme calc
_refine_ls_wR_factor_gt 0.1348
_refine_ls_wR_factor_ref 0.1476
_reflns_number_gt 6905
_reflns_number_total 10913
_reflns_threshold_expression >2sigma(I)
_cod_data_source_file c4ra08492f2.cif
_cod_data_source_block rupl6-2
_cod_original_sg_symbol_H-M 'P 21/n'
_cod_database_code 7218585

loop_
_symmetry_equiv_pos_as_xyz
'x, y, z'
'-x+1/2, y+1/2, -z+1/2'
'-x, -y, -z'
'x-1/2, -y-1/2, z-1/2'

loop_
_atom_site_label
_atom_site_type_symbol
_atom_site_fract_x
_atom_site_fract_y
_atom_site_fract_z
_atom_site_U_iso_or_equiv
_atom_site_adp_type
_atom_site_occupancy
_atom_site_symmetry_multiplicity
_atom_site_calc_flag
_atom_site_refinement_flags
C1 C 0.2567(2) 0.3964(2) 0.11477(18) 0.0387(8) Uani 1 1 d .
C2 C 0.2719(3) 0.4502(2) 0.16943(19) 0.0448(9) Uani 1 1 d .
H2 H 0.2672 0.4324 0.214 0.054 Uiso 1 1 calc R
C3 C 0.2941(3) 0.5303(3) 0.1576(2) 0.0565(11) Uani 1 1 d .
H3 H 0.305 0.5658 0.1944 0.068 Uiso 1 1 calc R
C4 C 0.2999(3) 0.5573(3) 0.0925(2) 0.0573(11) Uani 1 1 d .
H4 H 0.3127 0.6114 0.0847 0.069 Uiso 1 1 calc R
C5 C 0.2868(3) 0.5047(3) 0.0388(2) 0.0637(12) Uani 1 1 d .
H5 H 0.2923 0.5232 -0.0054 0.076 Uiso 1 1 calc R
C6 C 0.2654(3) 0.4240(3) 0.04901(19) 0.0511(10) Uani 1 1 d .
H6 H 0.2569 0.3888 0.0119 0.061 Uiso 1 1 calc R
C7 C 0.1528(3) 0.2955(2) 0.1971(2) 0.0423(9) Uani 1 1 d .
C8 C 0.0882(4) 0.3567(3) 0.1973(3) 0.0793(16) Uani 1 1 d .
H8 H 0.0872 0.3969 0.164 0.095 Uiso 1 1 calc R
C9 C 0.0249(4) 0.3603(3) 0.2456(3) 0.0861(18) Uani 1 1 d .
H9 H -0.0179 0.4026 0.2446 0.103 Uiso 1 1 calc R
C10 C 0.0247(3) 0.3021(3) 0.2947(3) 0.0686(13) Uani 1 1 d .
H10 H -0.0173 0.305 0.3278 0.082 Uiso 1 1 calc R
C11 C 0.0859(3) 0.2404(3) 0.2950(3) 0.0667(13) Uani 1 1 d .
H11 H 0.0849 0.1999 0.3278 0.08 Uiso 1 1 calc R
C12 C 0.1509(3) 0.2364(3) 0.2465(2) 0.0532(10) Uani 1 1 d .
H12 H 0.1931 0.1937 0.2476 0.064 Uiso 1 1 calc R
C13 C 0.1629(3) 0.2521(3) 0.0574(2) 0.0483(10) Uani 1 1 d .
C14 C 0.0895(4) 0.2980(3) 0.0251(3) 0.0781(16) Uani 1 1 d .
H14 H 0.0787 0.3499 0.0408 0.094 Uiso 1 1 calc R
C15 C 0.0319(4) 0.2668(4) -0.0310(3) 0.098(2) Uani 1 1 d .
H15 H -0.0174 0.2974 -0.0519 0.118 Uiso 1 1 calc R
C16 C 0.0490(4) 0.1907(4) -0.0548(2) 0.0832(18) Uani 1 1 d .
H16 H 0.0128 0.1708 -0.0933 0.1 Uiso 1 1 calc R
C17 C 0.1190(4) 0.1434(4) -0.0222(2) 0.0755(15) Uani 1 1 d .
H17 H 0.1282 0.0909 -0.0371 0.091 Uiso 1 1 calc R
C18 C 0.1753(3) 0.1749(3) 0.0330(2) 0.0573(11) Uani 1 1 d .
H18 H 0.2232 0.1431 0.0543 0.069 Uiso 1 1 calc R
C19 C 0.5373(3) 0.1080(2) 0.28521(17) 0.0370(8) Uani 1 1 d .
C20 C 0.4621(3) 0.0930(2) 0.32095(18) 0.0427(9) Uani 1 1 d .
H20 H 0.4036 0.1134 0.3048 0.051 Uiso 1 1 calc R
C21 C 0.4718(3) 0.0476(3) 0.38107(19) 0.0508(10) Uani 1 1 d .
H21 H 0.4196 0.0373 0.4042 0.061 Uiso 1 1 calc R
C22 C 0.5563(4) 0.0187(3) 0.4060(2) 0.0602(12) Uani 1 1 d .
H22 H 0.5626 -0.0105 0.4468 0.072 Uiso 1 1 calc R
C23 C 0.6338(3) 0.0323(3) 0.3710(2) 0.0589(11) Uani 1 1 d .
H23 H 0.6921 0.0118 0.3878 0.071 Uiso 1 1 calc R
C24 C 0.6242(3) 0.0768(3) 0.3108(2) 0.0494(10) Uani 1 1 d .
H24 H 0.6762 0.0859 0.2872 0.059 Uiso 1 1 calc R
C25 C 0.6209(3) 0.2396(2) 0.2165(2) 0.0398(8) Uani 1 1 d .
C26 C 0.6631(3) 0.2712(2) 0.1616(2) 0.0533(10) Uani 1 1 d .
H26 H 0.6492 0.2496 0.1179 0.064 Uiso 1 1 calc R
C27 C 0.7262(3) 0.3353(3) 0.1717(3) 0.0703(14) Uani 1 1 d .
H27 H 0.7548 0.3558 0.1349 0.084 Uiso 1 1 calc R
C28 C 0.7462(3) 0.3682(3) 0.2365(3) 0.0748(15) Uani 1 1 d .
H28 H 0.7876 0.4114 0.2434 0.09 Uiso 1 1 calc R
C29 C 0.7047(3) 0.3366(3) 0.2903(3) 0.0704(14) Uani 1 1 d .
H29 H 0.7188 0.3583 0.3339 0.085 Uiso 1 1 calc R
C30 C 0.6428(3) 0.2737(3) 0.2813(2) 0.0539(10) Uani 1 1 d .
H30 H 0.6152 0.2535 0.3187 0.065 Uiso 1 1 calc R
C31 C 0.5771(3) 0.0864(2) 0.14916(17) 0.0394(8) Uani 1 1 d .
C32 C 0.6718(3) 0.0801(3) 0.1424(2) 0.0515(10) Uani 1 1 d .
H32 H 0.713 0.1181 0.1634 0.062 Uiso 1 1 calc R
C33 C 0.7065(3) 0.0179(3) 0.1049(2) 0.0622(12) Uani 1 1 d .
H33 H 0.7704 0.0144 0.1008 0.075 Uiso 1 1 calc R
C34 C 0.6467(3) -0.0377(3) 0.0741(2) 0.0575(11) Uani 1 1 d .
H34 H 0.6699 -0.0793 0.0488 0.069 Uiso 1 1 calc R
C35 C 0.5523(3) -0.0332(3) 0.0799(2) 0.0542(10) Uani 1 1 d .
H35 H 0.5119 -0.0719 0.0591 0.065 Uiso 1 1 calc R
C36 C 0.5172(3) 0.0294(2) 0.1170(2) 0.0472(9) Uani 1 1 d .
H36 H 0.4531 0.0329 0.1202 0.057 Uiso 1 1 calc R
C37 C 0.5842(3) 0.5471(3) 0.1545(2) 0.0531(10) Uani 1 1 d .
C38 C 0.6301(3) 0.6213(3) 0.1697(3) 0.0623(12) Uani 1 1 d .
H38 H 0.6594 0.6481 0.136 0.075 Uiso 1 1 calc R
C39 C 0.6314(3) 0.6533(3) 0.2332(3) 0.0656(12) Uani 1 1 d .
H39 H 0.663 0.7017 0.2431 0.079 Uiso 1 1 calc R
C40 C 0.5858(3) 0.6149(3) 0.2848(2) 0.0584(11) Uani 1 1 d .
C41 C 0.5836(4) 0.6499(3) 0.3510(3) 0.0734(14) Uani 1 1 d .
H41 H 0.6122 0.6996 0.3607 0.088 Uiso 1 1 calc R
C42 C 0.5413(4) 0.6123(4) 0.3988(3) 0.0887(18) Uani 1 1 d .
H42 H 0.5413 0.6358 0.4419 0.106 Uiso 1 1 calc R
C43 C 0.4964(4) 0.5382(4) 0.3857(3) 0.0805(16) Uani 1 1 d .
H43 H 0.4669 0.5132 0.4202 0.097 Uiso 1 1 calc R
C44 C 0.4952(3) 0.5022(3) 0.3233(2) 0.0648(12) Uani 1 1 d .
H44 H 0.4648 0.453 0.3153 0.078 Uiso 1 1 calc R
C45 C 0.5400(3) 0.5392(2) 0.2706(2) 0.0495(10) Uani 1 1 d .
C46 C 0.5405(3) 0.5046(2) 0.2033(2) 0.0460(9) Uani 1 1 d .
C47 C 0.4978(3) 0.4259(2) 0.1872(2) 0.0447(9) Uani 1 1 d .
H47 H 0.4728 0.3963 0.2214 0.054 Uiso 1 1 calc R
C48 C 0.4569(3) 0.2931(2) 0.05328(19) 0.0472(9) Uani 1 1 d .
C49 C 0.3215(3) 0.1266(2) 0.17824(18) 0.0417(9) Uani 1 1 d .
N1 N 0.4947(2) 0.39790(19) 0.12652(16) 0.0450(7) Uani 1 1 d .
N2 N 0.4554(2) 0.32217(18) 0.11633(15) 0.0432(7) Uani 1 1 d .
N3 N 0.4920(3) 0.3311(3) 0.00041(19) 0.0736(12) Uani 1 1 d .
H1N H 0.5001 0.3032 -0.0513 0.088 Uiso 1 1 d R
H2N H 0.5015 0.3968 -0.0003 0.088 Uiso 1 1 d R
O1 O 0.2852(2) 0.06712(19) 0.18315(16) 0.0602(8) Uani 1 1 d .
O2 O 0.5849(3) 0.5194(2) 0.08952(16) 0.0725(9) Uani 1 1 d .
H2O H 0.5407 0.4652 0.0904 0.087 Uiso 1 1 d R
P1 P 0.23652(6) 0.29010(6) 0.13290(5) 0.0373(2) Uani 1 1 d .
P2 P 0.52940(6) 0.16324(5) 0.20349(4) 0.0330(2) Uani 1 1 d .
S1 S 0.40821(8) 0.19900(6) 0.04708(5) 0.0480(3) Uani 1 1 d .
Cl1 Cl 0.38228(7) 0.28116(6) 0.27808(5) 0.0462(2) Uani 1 1 d .
Ru1 Ru 0.382354(19) 0.222577(17) 0.164745(13) 0.03270(10) Uani 1 1 d .

loop_
_atom_site_aniso_label
_atom_site_aniso_U_11
_atom_site_aniso_U_22
_atom_site_aniso_U_33
_atom_site_aniso_U_23
_atom_site_aniso_U_13
_atom_site_aniso_U_12
C1 0.0362(19) 0.037(2) 0.0424(19) 0.0024(15) 0.0022(15) 0.0021(16)
C2 0.047(2) 0.041(2) 0.046(2) -0.0008(17) 0.0057(17) 0.0044(18)
C3 0.064(3) 0.040(2) 0.065(3) -0.011(2) 0.009(2) 0.001(2)
C4 0.064(3) 0.036(2) 0.072(3) 0.005(2) 0.009(2) -0.004(2)
C5 0.078(3) 0.060(3) 0.053(2) 0.012(2) 0.005(2) -0.013(2)
C6 0.062(3) 0.051(3) 0.040(2) 0.0007(17) 0.0009(19) -0.003(2)
C7 0.0337(19) 0.039(2) 0.054(2) 0.0052(17) 0.0044(16) 0.0033(16)
C8 0.067(3) 0.056(3) 0.123(4) 0.033(3) 0.043(3) 0.023(2)
C9 0.067(3) 0.060(3) 0.138(5) 0.016(3) 0.047(3) 0.020(3)
C10 0.055(3) 0.069(3) 0.086(3) -0.005(3) 0.027(3) -0.003(2)
C11 0.062(3) 0.071(3) 0.070(3) 0.022(2) 0.018(2) 0.006(3)
C12 0.054(3) 0.043(2) 0.064(3) 0.0075(19) 0.012(2) 0.0097(19)
C13 0.045(2) 0.049(2) 0.049(2) 0.0096(18) -0.0039(18) -0.0091(19)
C14 0.077(4) 0.053(3) 0.094(4) 0.020(3) -0.044(3) -0.009(3)
C15 0.086(4) 0.089(5) 0.106(4) 0.051(4) -0.052(3) -0.026(3)
C16 0.079(4) 0.115(5) 0.050(3) 0.023(3) -0.018(3) -0.046(4)
C17 0.062(3) 0.106(4) 0.058(3) -0.028(3) 0.008(2) -0.019(3)
C18 0.043(2) 0.075(3) 0.053(2) -0.015(2) -0.0013(19) -0.002(2)
C19 0.042(2) 0.0323(19) 0.0360(18) -0.0073(14) -0.0016(15) -0.0007(16)
C20 0.045(2) 0.040(2) 0.0412(19) -0.0017(16) -0.0033(17) -0.0031(17)
C21 0.058(3) 0.051(3) 0.043(2) -0.0014(18) 0.0072(19) -0.011(2)
C22 0.083(4) 0.048(3) 0.047(2) 0.0059(19) -0.006(2) -0.005(2)
C23 0.059(3) 0.062(3) 0.052(2) 0.006(2) -0.013(2) 0.010(2)
C24 0.045(2) 0.055(3) 0.046(2) -0.0007(18) -0.0003(17) 0.0047(19)
C25 0.0344(19) 0.029(2) 0.056(2) -0.0044(16) 0.0035(17) 0.0018(15)
C26 0.048(2) 0.042(2) 0.071(3) 0.008(2) 0.007(2) 0.0061(19)
C27 0.047(3) 0.049(3) 0.118(4) 0.020(3) 0.025(3) 0.003(2)
C28 0.049(3) 0.043(3) 0.132(5) -0.010(3) 0.007(3) -0.009(2)
C29 0.056(3) 0.057(3) 0.098(4) -0.035(3) 0.009(3) -0.016(2)
C30 0.050(2) 0.046(2) 0.066(3) -0.018(2) 0.007(2) -0.010(2)
C31 0.046(2) 0.032(2) 0.0384(18) -0.0012(15) -0.0030(16) 0.0049(16)
C32 0.042(2) 0.051(3) 0.062(2) -0.0153(19) 0.0071(19) 0.0055(18)
C33 0.050(3) 0.057(3) 0.081(3) -0.017(2) 0.011(2) 0.012(2)
C34 0.064(3) 0.050(3) 0.059(3) -0.017(2) 0.009(2) 0.018(2)
C35 0.065(3) 0.038(2) 0.059(2) -0.0141(18) 0.000(2) -0.002(2)
C36 0.043(2) 0.040(2) 0.057(2) -0.0102(18) 0.0000(18) 0.0041(18)
C37 0.051(2) 0.042(2) 0.068(3) 0.006(2) 0.012(2) 0.0008(19)
C38 0.046(3) 0.053(3) 0.088(3) 0.009(2) 0.010(2) -0.004(2)
C39 0.046(3) 0.050(3) 0.099(4) -0.003(3) 0.000(2) -0.015(2)
C40 0.040(2) 0.052(3) 0.082(3) -0.015(2) 0.002(2) 0.000(2)
C41 0.056(3) 0.069(3) 0.095(4) -0.027(3) 0.009(3) -0.001(3)
C42 0.075(4) 0.105(5) 0.088(4) -0.045(3) 0.018(3) -0.005(3)
C43 0.083(4) 0.089(4) 0.071(3) -0.023(3) 0.016(3) -0.007(3)
C44 0.068(3) 0.065(3) 0.063(3) -0.015(2) 0.018(2) -0.010(2)
C45 0.040(2) 0.043(2) 0.065(3) -0.0045(19) 0.0031(19) 0.0037(18)
C46 0.041(2) 0.039(2) 0.058(2) -0.0005(17) 0.0045(18) 0.0015(17)
C47 0.039(2) 0.041(2) 0.054(2) 0.0010(17) 0.0061(17) 0.0039(17)
C48 0.052(2) 0.048(2) 0.041(2) 0.0028(17) 0.0034(18) 0.0081(19)
C49 0.044(2) 0.043(2) 0.0377(19) -0.0020(16) 0.0027(16) 0.0108(18)
N1 0.0494(19) 0.0364(18) 0.0496(19) 0.0027(14) 0.0062(15) -0.0037(15)
N2 0.0476(19) 0.0359(18) 0.0455(17) -0.0005(14) 0.0021(14) -0.0024(14)
N3 0.101(3) 0.073(3) 0.051(2) 0.0045(19) 0.028(2) -0.013(2)
O1 0.0601(19) 0.0435(18) 0.077(2) -0.0003(15) 0.0084(15) -0.0160(15)
O2 0.095(3) 0.060(2) 0.0661(19) 0.0008(16) 0.0254(18) -0.0174(19)
P1 0.0353(5) 0.0336(5) 0.0415(5) 0.0027(4) -0.0031(4) 0.0037(4)
P2 0.0310(5) 0.0291(5) 0.0382(5) -0.0044(4) 0.0007(4) 0.0018(4)
S1 0.0562(6) 0.0467(6) 0.0408(5) -0.0076(4) 0.0044(4) 0.0001(5)
Cl1 0.0518(6) 0.0472(6) 0.0393(5) -0.0058(4) 0.0030(4) 0.0009(4)
Ru1 0.03353(17) 0.02754(16) 0.03620(17) -0.00258(11) -0.00039(11) 0.00070(12)

loop_
_atom_type_symbol
_atom_type_description
_atom_type_scat_dispersion_real
_atom_type_scat_dispersion_imag
_atom_type_scat_source
C C 0.0033 0.0016 'International Tables Vol C Tables 4.2.6.8 and 6.1.1.4'
H H 0 0 'International Tables Vol C Tables 4.2.6.8 and 6.1.1.4'
N N 0.0061 0.0033 'International Tables Vol C Tables 4.2.6.8 and 6.1.1.4'
O O 0.0106 0.006 'International Tables Vol C Tables 4.2.6.8 and 6.1.1.4'
P P 0.1023 0.0942 'International Tables Vol C Tables 4.2.6.8 and 6.1.1.4'
S S 0.1246 0.1234 'International Tables Vol C Tables 4.2.6.8 and 6.1.1.4'
Cl Cl 0.1484 0.1585 'International Tables Vol C Tables 4.2.6.8 and 6.1.1.4'
Ru Ru -1.2594 0.8363 'International Tables Vol C Tables 4.2.6.8 and 6.1.1.4'

loop_
_geom_angle_atom_site_label_1
_geom_angle_atom_site_label_2
_geom_angle_atom_site_label_3
_geom_angle
C6 C1 C2 118.9(4)
C6 C1 P1 122.1(3)
C2 C1 P1 118.8(3)
C3 C2 C1 120.2(4)
C3 C2 H2 119.9
C1 C2 H2 119.9
C4 C3 C2 120.4(4)
C4 C3 H3 119.8
C2 C3 H3 119.8
C3 C4 C5 119.8(4)
C3 C4 H4 120.1
C5 C4 H4 120.1
C4 C5 C6 121.2(4)
C4 C5 H5 119.4
C6 C5 H5 119.4
C1 C6 C5 119.5(4)
C1 C6 H6 120.2
C5 C6 H6 120.2
C8 C7 C12 117.4(4)
C8 C7 P1 121.9(3)
C12 C7 P1 120.7(3)
C7 C8 C9 121.7(5)
C7 C8 H8 119.2
C9 C8 H8 119.2
C10 C9 C8 120.3(5)
C10 C9 H9 119.8
C8 C9 H9 119.8
C11 C10 C9 119.4(4)
C11 C10 H10 120.3
C9 C10 H10 120.3
C10 C11 C12 120.8(4)
C10 C11 H11 119.6
C12 C11 H11 119.6
C7 C12 C11 120.5(4)
C7 C12 H12 119.8
C11 C12 H12 119.8
C18 C13 C14 117.6(4)
C18 C13 P1 120.8(3)
C14 C13 P1 121.5(4)
C13 C14 C15 120.7(5)
C13 C14 H14 119.7
C15 C14 H14 119.7
C16 C15 C14 119.5(5)
C16 C15 H15 120.3
C14 C15 H15 120.3
C15 C16 C17 120.7(5)
C15 C16 H16 119.7
C17 C16 H16 119.7
C16 C17 C18 119.2(5)
C16 C17 H17 120.4
C18 C17 H17 120.4
C13 C18 C17 122.2(5)
C13 C18 H18 118.9
C17 C18 H18 118.9
C20 C19 C24 118.1(3)
C20 C19 P2 123.8(3)
C24 C19 P2 118.1(3)
C19 C20 C21 121.1(4)
C19 C20 H20 119.4
C21 C20 H20 119.4
C22 C21 C20 120.4(4)
C22 C21 H21 119.8
C20 C21 H21 119.8
C21 C22 C23 120.1(4)
C21 C22 H22 120
C23 C22 H22 120
C22 C23 C24 119.6(4)
C22 C23 H23 120.2
C24 C23 H23 120.2
C23 C24 C19 120.7(4)
C23 C24 H24 119.6
C19 C24 H24 119.6
C26 C25 C30 118.4(4)
C26 C25 P2 121.2(3)
C30 C25 P2 120.0(3)
C25 C26 C27 120.3(5)
C25 C26 H26 119.8
C27 C26 H26 119.8
C28 C27 C26 120.0(5)
C28 C27 H27 120
C26 C27 H27 120
C29 C28 C27 119.3(4)
C29 C28 H28 120.3
C27 C28 H28 120.3
C28 C29 C30 121.4(5)
C28 C29 H29 119.3
C30 C29 H29 119.3
C29 C30 C25 120.5(4)
C29 C30 H30 119.8
C25 C30 H30 119.8
C32 C31 C36 118.3(3)
C32 C31 P2 122.5(3)
C36 C31 P2 119.1(3)
C31 C32 C33 121.1(4)
C31 C32 H32 119.4
C33 C32 H32 119.4
C34 C33 C32 119.7(4)
C34 C33 H33 120.2
C32 C33 H33 120.2
C33 C34 C35 120.6(4)
C33 C34 H34 119.7
C35 C34 H34 119.7
C34 C35 C36 119.9(4)
C34 C35 H35 120
C36 C35 H35 120
C31 C36 C35 120.4(4)
C31 C36 H36 119.8
C35 C36 H36 119.8
O2 C37 C46 121.6(4)
O2 C37 C38 116.4(4)
C46 C37 C38 122.1(4)
C39 C38 C37 119.9(4)
C39 C38 H38 120.1
C37 C38 H38 120.1
C38 C39 C40 121.3(4)
C38 C39 H39 119.3
C40 C39 H39 119.3
C39 C40 C41 121.7(5)
C39 C40 C45 119.5(4)
C41 C40 C45 118.8(4)
C42 C41 C40 120.6(5)
C42 C41 H41 119.7
C40 C41 H41 119.7
C41 C42 C43 121.3(5)
C41 C42 H42 119.4
C43 C42 H42 119.4
C44 C43 C42 120.8(5)
C44 C43 H43 119.6
C42 C43 H43 119.6
C43 C44 C45 120.3(5)
C43 C44 H44 119.9
C45 C44 H44 119.9
C44 C45 C40 118.2(4)
C44 C45 C46 122.9(4)
C40 C45 C46 118.8(4)
C37 C46 C45 118.3(4)
C37 C46 C47 120.9(4)
C45 C46 C47 120.7(4)
N1 C47 C46 120.0(4)
N1 C47 H47 120
C46 C47 H47 120
N2 C48 N3 126.0(4)
N2 C48 S1 110.5(3)
N3 C48 S1 123.5(3)
O1 C49 Ru1 176.5(3)
C47 N1 N2 116.1(3)
C47 N1 H2O 101.2
N2 N1 H2O 142.6
C48 N2 N1 114.7(3)
C48 N2 Ru1 100.5(2)
N1 N2 Ru1 144.8(2)
C48 N3 H1N 125.2
C48 N3 H2N 121.9
H1N N3 H2N 111.8
C37 O2 H2O 101.6
C1 P1 C7 102.43(17)
C1 P1 C13 105.25(17)
C7 P1 C13 101.93(19)
C1 P1 Ru1 110.43(12)
C7 P1 Ru1 117.44(13)
C13 P1 Ru1 117.63(15)
C25 P2 C31 104.84(17)
C25 P2 C19 104.14(17)
C31 P2 C19 99.63(16)
C25 P2 Ru1 111.14(12)
C31 P2 Ru1 118.16(12)
C19 P2 Ru1 117.18(12)
C48 S1 Ru1 83.45(13)
C49 Ru1 N2 162.30(13)
C49 Ru1 P2 90.89(12)
N2 Ru1 P2 90.07(9)
C49 Ru1 P1 91.49(12)
N2 Ru1 P1 88.85(9)
P2 Ru1 P1 175.44(3)
C49 Ru1 S1 96.86(11)
N2 Ru1 S1 65.44(8)
P2 Ru1 S1 91.15(3)
P1 Ru1 S1 92.43(3)
C49 Ru1 Cl1 99.70(11)
N2 Ru1 Cl1 98.00(8)
P2 Ru1 Cl1 87.51(3)
P1 Ru1 Cl1 88.25(3)
S1 Ru1 Cl1 163.40(4)

loop_
_geom_bond_atom_site_label_1
_geom_bond_atom_site_label_2
_geom_bond_distance
C1 C6 1.385(5)
C1 C2 1.392(5)
C1 P1 1.824(4)
C2 C3 1.389(6)
C2 H2 0.93
C3 C4 1.361(6)
C3 H3 0.93
C4 C5 1.363(6)
C4 H4 0.93
C5 C6 1.389(6)
C5 H5 0.93
C6 H6 0.93
C7 C8 1.373(6)
C7 C12 1.378(6)
C7 P1 1.828(4)
C8 C9 1.378(6)
C8 H8 0.93
C9 C10 1.362(7)
C9 H9 0.93
C10 C11 1.346(7)
C10 H10 0.93
C11 C12 1.399(6)
C11 H11 0.93
C12 H12 0.93
C13 C18 1.383(6)
C13 C14 1.396(6)
C13 P1 1.837(4)
C14 C15 1.404(8)
C14 H14 0.93
C15 C16 1.374(9)
C15 H15 0.93
C16 C17 1.377(8)
C16 H16 0.93
C17 C18 1.383(6)
C17 H17 0.93
C18 H18 0.93
C19 C20 1.367(5)
C19 C24 1.393(5)
C19 P2 1.837(4)
C20 C21 1.391(5)
C20 H20 0.93
C21 C22 1.347(6)
C21 H21 0.93
C22 C23 1.383(6)
C22 H22 0.93
C23 C24 1.385(6)
C23 H23 0.93
C24 H24 0.93
C25 C26 1.390(6)
C25 C30 1.396(6)
C25 P2 1.820(4)
C26 C27 1.394(7)
C26 H26 0.93
C27 C28 1.385(8)
C27 H27 0.93
C28 C29 1.366(7)
C28 H28 0.93
C29 C30 1.367(6)
C29 H29 0.93
C30 H30 0.93
C31 C32 1.382(5)
C31 C36 1.383(5)
C31 P2 1.835(4)
C32 C33 1.386(5)
C32 H32 0.93
C33 C34 1.356(6)
C33 H33 0.93
C34 C35 1.371(6)
C34 H34 0.93
C35 C36 1.388(5)
C35 H35 0.93
C36 H36 0.93
C37 O2 1.355(5)
C37 C46 1.387(5)
C37 C38 1.410(6)
C38 C39 1.351(7)
C38 H38 0.93
C39 C40 1.411(6)
C39 H39 0.93
C40 C41 1.422(7)
C40 C45 1.428(6)
C41 C42 1.322(8)
C41 H41 0.93
C42 C43 1.397(8)
C42 H42 0.93
C43 C44 1.358(6)
C43 H43 0.93
C44 C45 1.411(6)
C44 H44 0.93
C45 C46 1.439(5)
C46 C47 1.460(5)
C47 N1 1.273(5)
C47 H47 0.93
C48 N2 1.328(5)
C48 N3 1.352(5)
C48 S1 1.706(4)
C49 O1 1.123(5)
C49 Ru1 1.844(4)
N1 N2 1.380(4)
N1 H2O 1.5078
N2 Ru1 2.217(3)
N3 H1N 1.1301
N3 H2N 1.0951
O2 H2O 1.0998
P1 Ru1 2.3962(9)
P2 Ru1 2.3784(9)
S1 Ru1 2.4039(10)
Cl1 Ru1 2.4229(9)
